data_4065276
loop_
_publ_author_name
'Yi, Weiyin'
'Zhang, Jie'
'Hong, Longcheng'
'Chen, Zhenxia'
'Zhou, Xigeng'

_publ_section_title
;
 Insertion of Isocyanate and Isothiocyanate into the Ln--P \s-Bond of
 Organolanthanide Phosphides
;
_journal_issue 21
_journal_name_full Organometallics
_journal_page_first 5809
_journal_paper_doi 10.1021/om2006722
_journal_volume 30
_journal_year 2011
_chemical_formula_sum 'C33 H33 Dy N O P S'
_chemical_formula_weight 685.13
_chemical_name_systematic
; 
 ? 
;
_space_group_IT_number 14
_symmetry_cell_setting monoclinic
_symmetry_space_group_name_Hall '-P 2yn'
_symmetry_space_group_name_H-M 'P 1 21/n 1'
_atom_sites_solution_hydrogens geom
_atom_sites_solution_primary direct
_atom_sites_solution_secondary difmap
_audit_creation_method SHELXL-97
_cell_angle_alpha 90.00
_cell_angle_beta 93.499(5)
_cell_angle_gamma 90.00
_cell_formula_units_Z 4
_cell_length_a 15.170(6)
_cell_length_b 10.334(4)
_cell_length_c 18.730(8)
_cell_measurement_reflns_used 4803
_cell_measurement_temperature 293(2)
_cell_measurement_theta_max 25.685
_cell_measurement_theta_min 2.589
_cell_volume 2931(2)
_computing_cell_refinement 'Bruker SMART'
_computing_data_collection 'Bruker SMART'
_computing_data_reduction 'Bruker SHELXTL'
_computing_molecular_graphics 'Bruker SHELXTL'
_computing_publication_material 'Bruker SHELXTL'
_computing_structure_refinement 'SHELXL-97 (Sheldrick, 1997)'
_computing_structure_solution 'SHELXS-97 (Sheldrick, 1990)'
_diffrn_ambient_temperature 293(2)
_diffrn_measured_fraction_theta_full 0.974
_diffrn_measured_fraction_theta_max 0.974
_diffrn_measurement_device_type 'CCD area detector'
_diffrn_measurement_method 'phi and omega scans'
_diffrn_radiation_monochromator graphite
_diffrn_radiation_source 'fine-focus sealed tube'
_diffrn_radiation_type MoK\a
_diffrn_radiation_wavelength 0.71073
_diffrn_reflns_av_R_equivalents 0.0558
_diffrn_reflns_av_sigmaI/netI 0.0669
_diffrn_reflns_limit_h_max 19
_diffrn_reflns_limit_h_min -19
_diffrn_reflns_limit_k_max 13
_diffrn_reflns_limit_k_min -13
_diffrn_reflns_limit_l_max 16
_diffrn_reflns_limit_l_min -23
_diffrn_reflns_number 13671
_diffrn_reflns_theta_full 27.01
_diffrn_reflns_theta_max 27.01
_diffrn_reflns_theta_min 1.68
_exptl_absorpt_coefficient_mu 2.702
_exptl_absorpt_correction_T_max 0.7739
_exptl_absorpt_correction_T_min 0.5515
_exptl_absorpt_correction_type multi-scan
_exptl_absorpt_process_details sadabs
_exptl_crystal_colour yellow
_exptl_crystal_density_diffrn 1.553
_exptl_crystal_density_method 'not measured'
_exptl_crystal_description prism
_exptl_crystal_F_000 1372
_exptl_crystal_size_max 0.25
_exptl_crystal_size_mid 0.15
_exptl_crystal_size_min 0.10
_refine_diff_density_max 1.542
_refine_diff_density_min -1.188
_refine_diff_density_rms 0.109
_refine_ls_extinction_method none
_refine_ls_goodness_of_fit_ref 1.003
_refine_ls_hydrogen_treatment constr
_refine_ls_matrix_type full
_refine_ls_number_parameters 343
_refine_ls_number_reflns 6240
_refine_ls_number_restraints 0
_refine_ls_restrained_S_all 1.003
_refine_ls_R_factor_all 0.0594
_refine_ls_R_factor_gt 0.0386
_refine_ls_shift/su_max 0.003
_refine_ls_shift/su_mean 0.000
_refine_ls_structure_factor_coef Fsqd
_refine_ls_weighting_details 'calc w=1/[\s^2^(Fo^2^)+(0.0273P)^2^+0.0000P] where P=(Fo^2^+2Fc^2^)/3'
_refine_ls_weighting_scheme calc
_refine_ls_wR_factor_gt 0.0772
_refine_ls_wR_factor_ref 0.0816
_reflns_number_gt 4537
_reflns_number_total 6240
_reflns_threshold_expression >2sigma(I)
_cod_data_source_file om2006722_si_001.cif
_cod_data_source_block f90605a
_cod_depositor_comments
;
The following automatic conversions were performed:

'_symmetry_cell_setting' value 'Monoclinic' changed to 'monoclinic'
according to /home/saulius/struct/CIF-dictionaries/cif_core.dic
dictionary named 'cif_core.dic' version 2.4.1 from 2010-06-29.

Automatic conversion script
Id: cif_fix_values 1715 2011-07-08 13:25:40Z adriana 
;
_cod_original_sg_symbol_H-M P2(1)/n
_cod_database_code 4065276

loop_
_symmetry_equiv_pos_as_xyz
'x, y, z'
'-x+1/2, y+1/2, -z+1/2'
'-x, -y, -z'
'x-1/2, -y-1/2, z-1/2'

loop_
_atom_site_label
_atom_site_type_symbol
_atom_site_fract_x
_atom_site_fract_y
_atom_site_fract_z
_atom_site_U_iso_or_equiv
_atom_site_adp_type
_atom_site_occupancy
_atom_site_symmetry_multiplicity
_atom_site_calc_flag
_atom_site_refinement_flags
Dy1 Dy 0.291101(14) 0.262059(19) 1.062398(10) 0.03601(8) Uani 1 1 d .
S1 S 0.16141(9) 0.14509(11) 0.97360(6) 0.0461(3) Uani 1 1 d .
P1 P 0.05401(8) 0.34160(12) 0.87782(6) 0.0397(3) Uani 1 1 d .
N1 N 0.2000(2) 0.3894(3) 0.97286(17) 0.0347(8) Uani 1 1 d .
O1 O 0.2976(2) 0.0351(3) 1.10272(17) 0.0509(8) Uani 1 1 d .
C1 C 0.1476(3) 0.3019(4) 0.9444(2) 0.0372(10) Uani 1 1 d .
C2 C 0.1884(3) 0.5231(4) 0.9541(2) 0.0388(11) Uani 1 1 d .
C3 C 0.1125(3) 0.5891(5) 0.9712(2) 0.0495(12) Uani 1 1 d .
H3A H 0.0697 0.5476 0.9963 0.059 Uiso 1 1 calc R
C4 C 0.1012(4) 0.7167(5) 0.9506(3) 0.0602(15) Uani 1 1 d .
H4A H 0.0493 0.7595 0.9602 0.072 Uiso 1 1 calc R
C5 C 0.1653(5) 0.7810(5) 0.9165(3) 0.0636(16) Uani 1 1 d .
H5A H 0.1574 0.8672 0.9032 0.076 Uiso 1 1 calc R
C6 C 0.2410(4) 0.7171(5) 0.9021(3) 0.0635(16) Uani 1 1 d .
H6A H 0.2846 0.7604 0.8787 0.076 Uiso 1 1 calc R
C7 C 0.2541(3) 0.5889(5) 0.9218(2) 0.0503(13) Uani 1 1 d .
H7A H 0.3069 0.5477 0.9132 0.060 Uiso 1 1 calc R
C8 C 0.0285(3) 0.1833(5) 0.8389(2) 0.0406(11) Uani 1 1 d .
C9 C 0.0570(3) 0.1359(5) 0.7755(2) 0.0474(12) Uani 1 1 d .
H9A H 0.0928 0.1872 0.7485 0.057 Uiso 1 1 calc R
C10 C 0.0333(3) 0.0138(5) 0.7511(3) 0.0562(14) Uani 1 1 d .
H10A H 0.0533 -0.0158 0.7081 0.067 Uiso 1 1 calc R
C11 C -0.0193(3) -0.0641(5) 0.7896(3) 0.0620(15) Uani 1 1 d .
H11A H -0.0341 -0.1469 0.7736 0.074 Uiso 1 1 calc R
C12 C -0.0498(4) -0.0178(6) 0.8520(3) 0.0690(17) Uani 1 1 d .
H12A H -0.0866 -0.0689 0.8782 0.083 Uiso 1 1 calc R
C13 C -0.0264(3) 0.1034(5) 0.8761(3) 0.0579(14) Uani 1 1 d .
H13A H -0.0479 0.1331 0.9186 0.069 Uiso 1 1 calc R
C14 C 0.1131(3) 0.4218(4) 0.8085(2) 0.0391(11) Uani 1 1 d .
C15 C 0.0725(4) 0.5256(5) 0.7728(3) 0.0556(14) Uani 1 1 d .
H15A H 0.0172 0.5535 0.7854 0.067 Uiso 1 1 calc R
C16 C 0.1137(5) 0.5874(6) 0.7190(3) 0.0785(19) Uani 1 1 d .
H16A H 0.0864 0.6575 0.6957 0.094 Uiso 1 1 calc R
C17 C 0.1946(5) 0.5464(6) 0.6997(3) 0.077(2) Uani 1 1 d .
H17A H 0.2216 0.5874 0.6626 0.093 Uiso 1 1 calc R
C18 C 0.2357(4) 0.4451(6) 0.7348(3) 0.0622(16) Uani 1 1 d .
H18A H 0.2911 0.4183 0.7219 0.075 Uiso 1 1 calc R
C19 C 0.1956(3) 0.3821(5) 0.7893(2) 0.0492(12) Uani 1 1 d .
H19A H 0.2239 0.3133 0.8131 0.059 Uiso 1 1 calc R
C20 C 0.1695(3) 0.3400(5) 1.1494(2) 0.0489(13) Uani 1 1 d .
H20A H 0.1114 0.3210 1.1344 0.059 Uiso 1 1 calc R
C21 C 0.2255(4) 0.2612(5) 1.1910(3) 0.0522(13) Uani 1 1 d .
H21A H 0.2118 0.1809 1.2098 0.063 Uiso 1 1 calc R
C22 C 0.3068(4) 0.3251(6) 1.1995(2) 0.0566(14) Uani 1 1 d .
H22A H 0.3573 0.2939 1.2244 0.068 Uiso 1 1 calc R
C23 C 0.2993(4) 0.4414(5) 1.1648(3) 0.0550(14) Uani 1 1 d .
H23A H 0.3437 0.5029 1.1625 0.066 Uiso 1 1 calc R
C24 C 0.2149(4) 0.4524(5) 1.1337(2) 0.0562(14) Uani 1 1 d .
H24A H 0.1923 0.5223 1.1072 0.067 Uiso 1 1 calc R
C25 C 0.4187(4) 0.1753(6) 0.9803(3) 0.0683(17) Uani 1 1 d .
H25A H 0.4075 0.0996 0.9545 0.082 Uiso 1 1 calc R
C26 C 0.4591(4) 0.1828(7) 1.0486(4) 0.0774(19) Uani 1 1 d .
H26A H 0.4798 0.1140 1.0770 0.093 Uiso 1 1 calc R
C27 C 0.4628(4) 0.3152(8) 1.0667(3) 0.0740(18) Uani 1 1 d .
H27A H 0.4868 0.3506 1.1092 0.089 Uiso 1 1 calc R
C28 C 0.4241(4) 0.3826(6) 1.0091(4) 0.0688(17) Uani 1 1 d .
H28A H 0.4170 0.4719 1.0064 0.083 Uiso 1 1 calc R
C29 C 0.3983(4) 0.2962(6) 0.9575(3) 0.0610(15) Uani 1 1 d .
H29A H 0.3709 0.3170 0.9132 0.073 Uiso 1 1 calc R
C30 C 0.2745(4) -0.0748(5) 1.0582(3) 0.0756(18) Uani 1 1 d .
H30A H 0.3006 -0.0671 1.0124 0.091 Uiso 1 1 calc R
H30B H 0.2109 -0.0811 1.0499 0.091 Uiso 1 1 calc R
C31 C 0.3097(6) -0.1904(7) 1.0975(4) 0.116(3) Uani 1 1 d .
H31A H 0.2632 -0.2333 1.1219 0.139 Uiso 1 1 calc R
H31B H 0.3344 -0.2514 1.0648 0.139 Uiso 1 1 calc R
C32 C 0.3778(4) -0.1433(6) 1.1488(3) 0.082(2) Uani 1 1 d .
H32A H 0.4344 -0.1375 1.1276 0.099 Uiso 1 1 calc R
H32B H 0.3835 -0.1986 1.1907 0.099 Uiso 1 1 calc R
C33 C 0.3436(4) -0.0108(6) 1.1673(3) 0.0665(16) Uani 1 1 d .
H33A H 0.3038 -0.0165 1.2059 0.080 Uiso 1 1 calc R
H33B H 0.3920 0.0466 1.1818 0.080 Uiso 1 1 calc R

loop_
_atom_site_aniso_label
_atom_site_aniso_U_11
_atom_site_aniso_U_22
_atom_site_aniso_U_33
_atom_site_aniso_U_23
_atom_site_aniso_U_13
_atom_site_aniso_U_12
Dy1 0.03894(13) 0.03673(13) 0.03233(12) -0.00157(10) 0.00176(8) -0.00888(11)
S1 0.0594(8) 0.0332(7) 0.0440(7) 0.0031(5) -0.0108(6) -0.0116(6)
P1 0.0395(7) 0.0428(8) 0.0367(7) 0.0004(5) 0.0030(5) -0.0022(5)
N1 0.043(2) 0.030(2) 0.0304(19) 0.0001(15) 0.0034(16) -0.0056(17)
O1 0.066(2) 0.042(2) 0.043(2) 0.0031(15) -0.0083(16) -0.0046(17)
C1 0.046(3) 0.036(3) 0.031(2) -0.0005(18) 0.007(2) -0.006(2)
C2 0.052(3) 0.033(3) 0.031(2) -0.0042(18) -0.002(2) -0.008(2)
C3 0.061(3) 0.043(3) 0.045(3) -0.004(2) 0.008(2) -0.003(3)
C4 0.080(4) 0.044(3) 0.057(3) -0.013(2) 0.002(3) 0.011(3)
C5 0.106(5) 0.033(3) 0.051(3) 0.000(2) -0.003(3) -0.002(3)
C6 0.089(5) 0.041(3) 0.060(4) 0.007(2) 0.010(3) -0.016(3)
C7 0.059(3) 0.042(3) 0.049(3) 0.002(2) 0.005(2) -0.012(3)
C8 0.033(3) 0.047(3) 0.041(3) 0.001(2) -0.004(2) -0.005(2)
C9 0.047(3) 0.051(3) 0.045(3) 0.000(2) 0.003(2) -0.007(2)
C10 0.050(3) 0.061(4) 0.056(3) -0.012(3) -0.002(3) 0.003(3)
C11 0.059(4) 0.049(4) 0.075(4) -0.006(3) -0.014(3) -0.015(3)
C12 0.072(4) 0.068(4) 0.066(4) -0.002(3) -0.002(3) -0.038(3)
C13 0.055(3) 0.071(4) 0.048(3) -0.005(3) 0.003(2) -0.023(3)
C14 0.038(3) 0.045(3) 0.034(2) 0.000(2) -0.003(2) -0.005(2)
C15 0.071(4) 0.049(3) 0.046(3) 0.007(2) 0.000(3) 0.007(3)
C16 0.114(6) 0.063(4) 0.058(4) 0.024(3) 0.005(4) -0.002(4)
C17 0.108(6) 0.074(5) 0.051(4) 0.004(3) 0.019(4) -0.038(4)
C18 0.058(4) 0.077(4) 0.054(4) -0.018(3) 0.016(3) -0.024(3)
C19 0.050(3) 0.052(3) 0.046(3) -0.003(2) 0.005(2) -0.007(2)
C20 0.048(3) 0.056(4) 0.044(3) -0.014(2) 0.004(2) -0.004(3)
C21 0.068(4) 0.047(3) 0.044(3) -0.002(2) 0.022(3) -0.010(3)
C22 0.065(4) 0.066(4) 0.037(3) -0.014(3) -0.009(2) 0.005(3)
C23 0.059(4) 0.055(4) 0.050(3) -0.015(3) -0.001(3) -0.020(3)
C24 0.079(4) 0.046(3) 0.043(3) -0.009(2) -0.002(3) 0.006(3)
C25 0.062(4) 0.072(5) 0.075(4) -0.010(3) 0.032(3) 0.001(3)
C26 0.045(4) 0.099(6) 0.090(5) 0.026(4) 0.019(3) 0.018(4)
C27 0.042(4) 0.121(6) 0.059(4) -0.012(4) 0.000(3) -0.021(4)
C28 0.049(4) 0.063(4) 0.097(5) 0.003(4) 0.027(3) -0.021(3)
C29 0.049(3) 0.083(5) 0.053(3) 0.007(3) 0.016(3) -0.005(3)
C30 0.103(5) 0.038(3) 0.082(4) 0.002(3) -0.027(4) -0.004(3)
C31 0.179(9) 0.050(4) 0.111(6) -0.001(4) -0.062(6) 0.018(5)
C32 0.102(5) 0.073(5) 0.073(4) 0.022(3) 0.010(4) 0.034(4)
C33 0.086(4) 0.065(4) 0.047(3) 0.013(3) -0.003(3) 0.005(3)

loop_
_atom_type_symbol
_atom_type_description
_atom_type_scat_dispersion_real
_atom_type_scat_dispersion_imag
_atom_type_scat_source
C C 0.0033 0.0016 'International Tables Vol C Tables 4.2.6.8 and 6.1.1.4'
H H 0.0000 0.0000 'International Tables Vol C Tables 4.2.6.8 and 6.1.1.4'
N N 0.0061 0.0033 'International Tables Vol C Tables 4.2.6.8 and 6.1.1.4'
O O 0.0106 0.0060 'International Tables Vol C Tables 4.2.6.8 and 6.1.1.4'
P P 0.1023 0.0942 'International Tables Vol C Tables 4.2.6.8 and 6.1.1.4'
S S 0.1246 0.1234 'International Tables Vol C Tables 4.2.6.8 and 6.1.1.4'
Dy Dy -0.1892 4.4098 'International Tables Vol C Tables 4.2.6.8 and 6.1.1.4'

loop_
_geom_angle_atom_site_label_1
_geom_angle_atom_site_label_2
_geom_angle_atom_site_label_3
_geom_angle
O1 Dy1 N1 136.16(11)
O1 Dy1 C28 123.51(17)
N1 Dy1 C28 84.30(18)
O1 Dy1 C22 86.41(15)
N1 Dy1 C22 122.57(15)
C28 Dy1 C22 103.1(2)
O1 Dy1 C29 109.83(16)
N1 Dy1 C29 76.71(15)
C28 Dy1 C29 29.84(16)
C22 Dy1 C29 131.60(19)
O1 Dy1 C27 99.60(19)
N1 Dy1 C27 114.49(18)
C28 Dy1 C27 30.37(17)
C22 Dy1 C27 83.66(18)
C29 Dy1 C27 49.48(17)
O1 Dy1 C20 96.70(14)
N1 Dy1 C20 82.84(14)
C28 Dy1 C20 131.94(18)
C22 Dy1 C20 49.88(16)
C29 Dy1 C20 153.40(19)
C27 Dy1 C20 129.33(17)
O1 Dy1 C21 74.31(13)
N1 Dy1 C21 112.93(15)
C28 Dy1 C21 133.25(19)
C22 Dy1 C21 30.58(15)
C29 Dy1 C21 162.14(18)
C27 Dy1 C21 113.14(18)
C20 Dy1 C21 30.12(15)
O1 Dy1 C23 116.25(14)
N1 Dy1 C23 96.71(15)
C28 Dy1 C23 86.57(18)
C22 Dy1 C23 29.86(15)
C29 Dy1 C23 115.95(18)
C27 Dy1 C23 80.34(18)
C20 Dy1 C23 49.59(15)
C21 Dy1 C23 49.80(15)
O1 Dy1 C24 123.79(14)
N1 Dy1 C24 73.05(14)
C28 Dy1 C24 101.93(19)
C22 Dy1 C24 49.57(16)
C29 Dy1 C24 125.12(19)
C27 Dy1 C24 106.6(2)
C20 Dy1 C24 30.18(15)
C21 Dy1 C24 49.81(16)
C23 Dy1 C24 29.89(15)
O1 Dy1 C25 80.90(16)
N1 Dy1 C25 100.37(17)
C28 Dy1 C25 49.08(19)
C22 Dy1 C25 127.6(2)
C29 Dy1 C25 29.22(18)
C27 Dy1 C25 49.47(19)
C20 Dy1 C25 176.79(18)
C21 Dy1 C25 146.7(2)
C23 Dy1 C25 129.64(18)
C24 Dy1 C25 151.00(19)
O1 Dy1 C26 73.79(17)
N1 Dy1 C26 125.78(16)
C28 Dy1 C26 49.9(2)
C22 Dy1 C26 97.9(2)
C29 Dy1 C26 49.08(18)
C27 Dy1 C26 30.5(2)
C20 Dy1 C26 147.46(19)
C21 Dy1 C26 119.45(19)
C23 Dy1 C26 106.1(2)
C24 Dy1 C26 135.1(2)
C25 Dy1 C26 29.77(17)
C1 S1 Dy1 81.26(15)
C14 P1 C8 103.0(2)
C14 P1 C1 100.8(2)
C8 P1 C1 101.7(2)
C1 N1 C2 120.6(4)
C1 N1 Dy1 102.1(3)
C2 N1 Dy1 137.0(3)
C30 O1 C33 108.4(4)
C30 O1 Dy1 124.7(3)
C33 O1 Dy1 125.4(3)
N1 C1 S1 117.9(4)
N1 C1 P1 122.7(3)
S1 C1 P1 119.3(2)
C7 C2 C3 119.3(4)
C7 C2 N1 120.2(4)
C3 C2 N1 120.5(4)
C4 C3 C2 119.6(5)
C4 C3 H3A 120.2
C2 C3 H3A 120.2
C5 C4 C3 121.0(5)
C5 C4 H4A 119.5
C3 C4 H4A 119.5
C6 C5 C4 119.2(5)
C6 C5 H5A 120.4
C4 C5 H5A 120.4
C5 C6 C7 121.2(5)
C5 C6 H6A 119.4
C7 C6 H6A 119.4
C2 C7 C6 119.6(5)
C2 C7 H7A 120.2
C6 C7 H7A 120.2
C9 C8 C13 116.7(5)
C9 C8 P1 126.4(4)
C13 C8 P1 116.9(4)
C8 C9 C10 121.3(5)
C8 C9 H9A 119.3
C10 C9 H9A 119.3
C11 C10 C9 120.8(5)
C11 C10 H10A 119.6
C9 C10 H10A 119.6
C10 C11 C12 118.8(5)
C10 C11 H11A 120.6
C12 C11 H11A 120.6
C11 C12 C13 120.4(5)
C11 C12 H12A 119.8
C13 C12 H12A 119.8
C12 C13 C8 121.9(5)
C12 C13 H13A 119.0
C8 C13 H13A 119.0
C19 C14 C15 119.1(4)
C19 C14 P1 122.8(4)
C15 C14 P1 118.1(4)
C16 C15 C14 120.2(5)
C16 C15 H15A 119.9
C14 C15 H15A 119.9
C17 C16 C15 120.3(6)
C17 C16 H16A 119.8
C15 C16 H16A 119.8
C18 C17 C16 120.0(5)
C18 C17 H17A 120.0
C16 C17 H17A 120.0
C17 C18 C19 120.5(5)
C17 C18 H18A 119.8
C19 C18 H18A 119.8
C18 C19 C14 119.8(5)
C18 C19 H19A 120.1
C14 C19 H19A 120.1
C21 C20 C24 108.4(5)
C21 C20 Dy1 75.0(3)
C24 C20 Dy1 75.7(3)
C21 C20 H20A 125.8
C24 C20 H20A 125.8
Dy1 C20 H20A 115.6
C20 C21 C22 107.0(5)
C20 C21 Dy1 74.9(3)
C22 C21 Dy1 74.1(3)
C20 C21 H21A 126.5
C22 C21 H21A 126.5
Dy1 C21 H21A 116.8
C23 C22 C21 108.2(5)
C23 C22 Dy1 75.8(3)
C21 C22 Dy1 75.3(3)
C23 C22 H22A 125.9
C21 C22 H22A 125.9
Dy1 C22 H22A 115.2
C22 C23 C24 108.8(5)
C22 C23 Dy1 74.3(3)
C24 C23 Dy1 75.7(3)
C22 C23 H23A 125.6
C24 C23 H23A 125.6
Dy1 C23 H23A 116.4
C23 C24 C20 107.5(5)
C23 C24 Dy1 74.4(3)
C20 C24 Dy1 74.1(3)
C23 C24 H24A 126.2
C20 C24 H24A 126.2
Dy1 C24 H24A 117.3
C29 C25 C26 108.7(6)
C29 C25 Dy1 73.4(3)
C26 C25 Dy1 75.4(3)
C29 C25 H25A 125.7
C26 C25 H25A 125.7
Dy1 C25 H25A 117.4
C25 C26 C27 106.5(6)
C25 C26 Dy1 74.8(3)
C27 C26 Dy1 73.0(3)
C25 C26 H26A 126.7
C27 C26 H26A 126.7
Dy1 C26 H26A 117.6
C28 C27 C26 107.1(6)
C28 C27 Dy1 73.3(3)
C26 C27 Dy1 76.6(3)
C28 C27 H27A 126.5
C26 C27 H27A 126.5
Dy1 C27 H27A 116.0
C29 C28 C27 108.3(6)
C29 C28 Dy1 76.3(3)
C27 C28 Dy1 76.4(3)
C29 C28 H28A 125.8
C27 C28 H28A 125.8
Dy1 C28 H28A 113.8
C25 C29 C28 109.4(6)
C25 C29 Dy1 77.3(3)
C28 C29 Dy1 73.9(3)
C25 C29 H29A 125.3
C28 C29 H29A 125.3
Dy1 C29 H29A 115.5
O1 C30 C31 106.3(5)
O1 C30 H30A 110.5
C31 C30 H30A 110.5
O1 C30 H30B 110.5
C31 C30 H30B 110.5
H30A C30 H30B 108.7
C32 C31 C30 106.2(6)
C32 C31 H31A 110.5
C30 C31 H31A 110.5
C32 C31 H31B 110.5
C30 C31 H31B 110.5
H31A C31 H31B 108.7
C31 C32 C33 102.4(5)
C31 C32 H32A 111.3
C33 C32 H32A 111.3
C31 C32 H32B 111.3
C33 C32 H32B 111.3
H32A C32 H32B 109.2
O1 C33 C32 105.1(4)
O1 C33 H33A 110.7
C32 C33 H33A 110.7
O1 C33 H33B 110.7
C32 C33 H33B 110.7
H33A C33 H33B 108.8

loop_
_geom_bond_atom_site_label_1
_geom_bond_atom_site_label_2
_geom_bond_distance
Dy1 O1 2.464(3)
Dy1 N1 2.484(3)
Dy1 S1 2.775(5)
Dy1 C28 2.620(5)
Dy1 C22 2.645(5)
Dy1 C29 2.650(5)
Dy1 C27 2.659(5)
Dy1 C20 2.659(5)
Dy1 C21 2.661(4)
Dy1 C23 2.664(5)
Dy1 C24 2.680(5)
Dy1 C25 2.698(5)
Dy1 C26 2.705(6)
S1 C1 1.718(5)
P1 C14 1.822(4)
P1 C8 1.822(5)
P1 C1 1.877(5)
N1 C1 1.297(5)
N1 C2 1.433(5)
O1 C30 1.439(6)
O1 C33 1.440(5)
C2 C7 1.377(6)
C2 C3 1.392(6)
C3 C4 1.381(7)
C3 H3A 0.9300
C4 C5 1.369(8)
C4 H4A 0.9300
C5 C6 1.366(8)
C5 H5A 0.9300
C6 C7 1.386(7)
C6 H6A 0.9300
C7 H7A 0.9300
C8 C9 1.378(6)
C8 C13 1.390(6)
C9 C10 1.382(7)
C9 H9A 0.9300
C10 C11 1.368(7)
C10 H10A 0.9300
C11 C12 1.370(7)
C11 H11A 0.9300
C12 C13 1.370(7)
C12 H12A 0.9300
C13 H13A 0.9300
C14 C19 1.384(6)
C14 C15 1.388(6)
C15 C16 1.376(7)
C15 H15A 0.9300
C16 C17 1.368(8)
C16 H16A 0.9300
C17 C18 1.366(8)
C17 H17A 0.9300
C18 C19 1.383(6)
C18 H18A 0.9300
C19 H19A 0.9300
C20 C21 1.382(7)
C20 C24 1.390(7)
C20 H20A 0.9300
C21 C22 1.399(7)
C21 H21A 0.9300
C22 C23 1.368(7)
C22 H22A 0.9300
C23 C24 1.378(7)
C23 H23A 0.9300
C24 H24A 0.9300
C25 C29 1.350(8)
C25 C26 1.388(8)
C25 H25A 0.9300
C26 C27 1.410(9)
C26 H26A 0.9300
C27 C28 1.383(8)
C27 H27A 0.9300
C28 C29 1.357(7)
C28 H28A 0.9300
C29 H29A 0.9300
C30 C31 1.486(8)
C30 H30A 0.9700
C30 H30B 0.9700
C31 C32 1.450(8)
C31 H31A 0.9700
C31 H31B 0.9700
C32 C33 1.512(8)
C32 H32A 0.9700
C32 H32B 0.9700
C33 H33A 0.9700
C33 H33B 0.9700
